data_7205222
loop_
_publ_author_name
'Karmakar, Anirban'
'Goldberg, Israel'

_publ_section_title
;
 Coordination polymers of flexible tetracarboxylic acids with metal
 ions. II. Supramolecular assemblies of 5,5&#x2032;-methylene- and
 5,5&#x2032;-(ethane-1,2-diyl)-bis(oxy)diisophthalic acid ligands with
 d-transition metals
;
_journal_issue 1
_journal_name_full CrystEngComm
_journal_page_first 350
_journal_paper_doi 10.1039/c0ce00268b
_journal_volume 13
_journal_year 2011
_chemical_formula_moiety 'C17 H14 O13 Zn, 3(H2 O)'
_chemical_formula_sum 'C17 H20 O16 Zn'
_chemical_formula_weight 545.70
_chemical_name_systematic
;
?
;
_space_group_IT_number 15
_symmetry_cell_setting monoclinic
_symmetry_space_group_name_Hall '-C 2yc'
_symmetry_space_group_name_H-M 'C 1 2/c 1'
_atom_sites_solution_hydrogens geom
_atom_sites_solution_primary direct
_atom_sites_solution_secondary difmap
_audit_creation_method SHELXL-97
_cell_angle_alpha 90.00
_cell_angle_beta 92.7486(9)
_cell_angle_gamma 90.00
_cell_formula_units_Z 8
_cell_length_a 20.7034(4)
_cell_length_b 7.5718(2)
_cell_length_c 30.7679(9)
_cell_measurement_reflns_used 4655
_cell_measurement_temperature 110(2)
_cell_measurement_theta_max 27.86
_cell_measurement_theta_min 2.32
_cell_volume 4817.7(2)
_computing_cell_refinement Denzo
_computing_data_collection 'Collect, Nonius B.V.'
_computing_data_reduction 'Denzo & Scalepack'
_computing_structure_refinement 'SHELXL-97 (Sheldrick, 1997)'
_computing_structure_solution SIR-97
_diffrn_ambient_temperature 110(2)
_diffrn_detector_area_resol_mean 12.8
_diffrn_measured_fraction_theta_full 0.973
_diffrn_measured_fraction_theta_max 0.973
_diffrn_measurement_device_type 'Nonius KappaCCD'
_diffrn_measurement_method '1 deg. \f and \w scans'
_diffrn_radiation_monochromator graphite
_diffrn_radiation_source 'fine-focus sealed tube'
_diffrn_radiation_type MoK\a
_diffrn_radiation_wavelength 0.71073
_diffrn_reflns_av_R_equivalents 0.0520
_diffrn_reflns_av_sigmaI/netI 0.0701
_diffrn_reflns_limit_h_max 27
_diffrn_reflns_limit_h_min 0
_diffrn_reflns_limit_k_max 9
_diffrn_reflns_limit_k_min 0
_diffrn_reflns_limit_l_max 40
_diffrn_reflns_limit_l_min -40
_diffrn_reflns_number 16675
_diffrn_reflns_theta_full 27.86
_diffrn_reflns_theta_max 27.86
_diffrn_reflns_theta_min 2.32
_diffrn_standards_number 0
_exptl_absorpt_coefficient_mu 1.094
_exptl_absorpt_correction_T_max 0.8109
_exptl_absorpt_correction_T_min 0.7007
_exptl_absorpt_correction_type multi-scan
_exptl_absorpt_process_details 'Blessing, 1995'
_exptl_crystal_colour colorless
_exptl_crystal_density_diffrn 1.505
_exptl_crystal_density_method 'not measured'
_exptl_crystal_description prism
_exptl_crystal_F_000 2240
_exptl_crystal_size_max 0.35
_exptl_crystal_size_mid 0.30
_exptl_crystal_size_min 0.20
_platon_squeeze_details
;
;
_refine_diff_density_max 1.163
_refine_diff_density_min -0.860
_refine_diff_density_rms 0.120
_refine_ls_extinction_method none
_refine_ls_goodness_of_fit_ref 0.978
_refine_ls_hydrogen_treatment constr
_refine_ls_matrix_type full
_refine_ls_number_parameters 308
_refine_ls_number_reflns 5583
_refine_ls_number_restraints 0
_refine_ls_restrained_S_all 0.978
_refine_ls_R_factor_all 0.0904
_refine_ls_R_factor_gt 0.0547
_refine_ls_shift/su_max 0.001
_refine_ls_shift/su_mean 0.000
_refine_ls_structure_factor_coef Fsqd
_refine_ls_weighting_details 'calc w=1/[\s^2^(Fo^2^)+(0.0954P)^2^+0.0000P] where P=(Fo^2^+2Fc^2^)/3'
_refine_ls_weighting_scheme calc
_refine_ls_wR_factor_gt 0.1423
_refine_ls_wR_factor_ref 0.1563
_reflns_number_gt 3499
_reflns_number_total 5583
_reflns_threshold_expression >2sigma(I)
_cod_data_source_file C0CE00268B.TXT
_cod_data_source_block 1
_cod_original_sg_symbol_H-M 'C 2/c'
_cod_database_code 7205222

loop_
_symmetry_equiv_pos_as_xyz
'x, y, z'
'-x, y, -z+1/2'
'x+1/2, y+1/2, z'
'-x+1/2, y+1/2, -z+1/2'
'-x, -y, -z'
'x, -y, z-1/2'
'-x+1/2, -y+1/2, -z'
'x+1/2, -y+1/2, z-1/2'

loop_
_atom_site_label
_atom_site_type_symbol
_atom_site_fract_x
_atom_site_fract_y
_atom_site_fract_z
_atom_site_U_iso_or_equiv
_atom_site_adp_type
_atom_site_occupancy
_atom_site_symmetry_multiplicity
_atom_site_calc_flag
_atom_site_refinement_flags
_atom_site_disorder_assembly
_atom_site_disorder_group
Zn Zn 0.030140(16) 0.24782(5) 0.428744(12) 0.01617(14) Uani 1 1 d . . .
O1 O 0.04893(10) 0.2030(3) 0.10817(8) 0.0208(5) Uani 1 1 d . . .
O2 O 0.10483(10) 0.3602(4) 0.06228(9) 0.0301(6) Uani 1 1 d . . .
C3 C 0.10166(15) 0.2673(4) 0.09489(12) 0.0167(7) Uani 1 1 d . . .
C4 C 0.16214(14) 0.2221(4) 0.12220(11) 0.0169(7) Uani 1 1 d . . .
C5 C 0.15693(14) 0.1520(4) 0.16329(11) 0.0181(7) Uani 1 1 d . . .
H5 H 0.1154 0.1332 0.1743 0.022 Uiso 1 1 calc R . .
C6 C 0.21188(14) 0.1089(4) 0.18858(11) 0.0168(7) Uani 1 1 d . . .
C7 C 0.27277(14) 0.1349(4) 0.17274(11) 0.0160(7) Uani 1 1 d . . .
H7 H 0.3104 0.1029 0.1898 0.019 Uiso 1 1 calc R . .
C8 C 0.27822(14) 0.2083(4) 0.13156(11) 0.0153(7) Uani 1 1 d . . .
C9 C 0.22325(14) 0.2533(4) 0.10593(11) 0.0164(7) Uani 1 1 d . . .
H9 H 0.2271 0.3041 0.0779 0.020 Uiso 1 1 calc R . .
C10 C 0.34515(15) 0.2400(4) 0.11579(11) 0.0165(7) Uani 1 1 d . . .
O11 O 0.39216(10) 0.1862(3) 0.13971(8) 0.0245(6) Uani 1 1 d . . .
O12 O 0.35061(10) 0.3171(3) 0.07987(8) 0.0215(5) Uani 1 1 d . . .
O13 O 0.20150(9) 0.0446(3) 0.22986(7) 0.0210(5) Uani 1 1 d . . .
C14 C 0.25422(14) -0.0322(5) 0.25379(11) 0.0215(8) Uani 1 1 d . . .
H14A H 0.2374 -0.1133 0.2758 0.026 Uiso 1 1 calc R . .
H14B H 0.2799 -0.1032 0.2338 0.026 Uiso 1 1 calc R . .
O15 O 0.29504(9) 0.0934(3) 0.27492(8) 0.0206(5) Uani 1 1 d . . .
C16 C 0.28040(14) 0.1401(4) 0.31727(11) 0.0168(7) Uani 1 1 d . . .
C17 C 0.21722(14) 0.1509(4) 0.33061(11) 0.0168(7) Uani 1 1 d . . .
H17 H 0.1819 0.1245 0.3109 0.020 Uiso 1 1 calc R . .
C18 C 0.20639(15) 0.2011(4) 0.37338(12) 0.0174(7) Uani 1 1 d . . .
C19 C 0.25908(14) 0.2379(4) 0.40253(11) 0.0138(7) Uani 1 1 d . . .
H19 H 0.2520 0.2697 0.4318 0.017 Uiso 1 1 calc R . .
C20 C 0.32128(15) 0.2274(4) 0.38821(12) 0.0170(7) Uani 1 1 d . . .
C21 C 0.33196(14) 0.1782(5) 0.34558(11) 0.0181(7) Uani 1 1 d . . .
H21 H 0.3748 0.1710 0.3360 0.022 Uiso 1 1 calc R . .
C22 C 0.37883(15) 0.2623(4) 0.41928(12) 0.0184(7) Uani 1 1 d . . .
O23 O 0.36940(11) 0.2817(3) 0.45875(8) 0.0243(6) Uani 1 1 d . . .
O24 O 0.43433(10) 0.2683(3) 0.40310(8) 0.0212(6) Uani 1 1 d . . .
C25 C 0.13829(15) 0.2149(4) 0.38741(13) 0.0188(8) Uani 1 1 d . . .
O26 O 0.09287(10) 0.1866(3) 0.36044(8) 0.0244(6) Uani 1 1 d . . .
O27 O 0.12929(11) 0.2548(3) 0.42691(8) 0.0189(5) Uani 1 1 d . . .
O28 O 0.02071(12) 0.2943(4) 0.49338(8) 0.0302(6) Uani 1 1 d . . .
H28A H 0.0524 0.2309 0.5094 0.045 Uiso 1 1 d R . .
H28B H -0.0190 0.2339 0.4991 0.045 Uiso 1 1 d R . .
O29 O 0.03039(10) 0.5198(3) 0.41645(9) 0.0274(6) Uani 1 1 d . . .
H29A H 0.0596 0.5554 0.3949 0.041 Uiso 1 1 d R . .
H29B H -0.0038 0.5833 0.4146 0.041 Uiso 1 1 d R . .
O30 O 0.03583(10) -0.0313(3) 0.44135(8) 0.0232(6) Uani 1 1 d . . .
H30A H 0.0707 -0.0862 0.4285 0.035 Uiso 1 1 d R . .
H30B H 0.0014 -0.1004 0.4294 0.035 Uiso 1 1 d R . .
O31 O 0.29845(11) 0.4701(4) 0.00301(8) 0.0315(6) Uani 1 1 d . . .
H31A H 0.3221 0.5540 -0.0149 0.047 Uiso 1 1 d R . .
H31B H 0.3148 0.4791 0.0349 0.047 Uiso 1 1 d R . .
O32 O 0.33332(13) 0.0456(4) 0.01300(10) 0.0435(7) Uani 1 1 d . . .
H32A H 0.3434 -0.0756 0.0228 0.065 Uiso 1 1 d R . .
H32B H 0.3481 0.1500 0.0302 0.065 Uiso 1 1 d R . .
O33 O 0.49531(12) 0.4120(4) 0.16395(10) 0.0428(7) Uani 1 1 d . . .
H33A H 0.4613 0.3253 0.1617 0.064 Uiso 1 1 d R . .
H33B H 0.4750 0.5351 0.1608 0.064 Uiso 1 1 d R . .

loop_
_atom_site_aniso_label
_atom_site_aniso_U_11
_atom_site_aniso_U_22
_atom_site_aniso_U_33
_atom_site_aniso_U_23
_atom_site_aniso_U_13
_atom_site_aniso_U_12
Zn 0.0101(2) 0.0206(2) 0.0178(2) -0.00136(16) 0.00043(15) -0.00053(14)
O1 0.0106(11) 0.0287(14) 0.0230(14) 0.0070(11) 0.0005(9) -0.0026(9)
O2 0.0166(12) 0.0443(18) 0.0298(16) 0.0181(13) 0.0033(10) 0.0025(11)
C3 0.0110(15) 0.0191(19) 0.0201(18) 0.0014(15) 0.0013(13) 0.0018(12)
C4 0.0119(15) 0.0183(19) 0.0203(19) 0.0015(14) -0.0001(13) 0.0009(12)
C5 0.0147(15) 0.0172(19) 0.022(2) -0.0025(14) 0.0024(13) -0.0013(12)
C6 0.0216(16) 0.0142(17) 0.0148(18) 0.0020(14) 0.0024(13) -0.0021(13)
C7 0.0141(15) 0.0148(17) 0.0188(19) -0.0019(13) -0.0008(13) -0.0001(12)
C8 0.0129(15) 0.0168(18) 0.0164(18) 0.0001(13) 0.0040(13) -0.0003(12)
C9 0.0118(15) 0.0182(18) 0.0190(18) 0.0011(14) -0.0001(13) 0.0017(12)
C10 0.0165(16) 0.0160(17) 0.0171(18) -0.0026(15) 0.0017(13) 0.0007(12)
O11 0.0124(11) 0.0318(14) 0.0295(15) 0.0055(12) 0.0022(10) 0.0028(10)
O12 0.0177(11) 0.0216(13) 0.0253(15) 0.0016(11) 0.0036(10) -0.0009(10)
O13 0.0161(11) 0.0284(14) 0.0182(14) 0.0048(11) -0.0004(9) -0.0035(10)
C14 0.0214(17) 0.022(2) 0.021(2) -0.0002(16) -0.0003(14) 0.0005(14)
O15 0.0176(11) 0.0276(14) 0.0167(13) -0.0035(10) 0.0021(9) -0.0003(9)
C16 0.0206(16) 0.0154(18) 0.0144(18) 0.0019(14) 0.0012(13) -0.0010(13)
C17 0.0148(15) 0.0149(19) 0.0204(19) 0.0012(14) -0.0020(13) -0.0011(12)
C18 0.0146(15) 0.0165(17) 0.0212(19) 0.0005(14) 0.0022(13) 0.0009(12)
C19 0.0138(15) 0.0162(17) 0.0116(16) 0.0019(13) 0.0025(12) 0.0009(12)
C20 0.0140(15) 0.0169(18) 0.0201(19) -0.0008(14) 0.0010(13) 0.0004(12)
C21 0.0134(15) 0.0181(17) 0.023(2) 0.0008(15) 0.0031(13) 0.0003(13)
C22 0.0109(15) 0.0195(19) 0.0245(19) 0.0000(15) -0.0022(13) 0.0000(12)
O23 0.0185(12) 0.0377(16) 0.0165(14) -0.0081(11) -0.0002(10) 0.0031(10)
O24 0.0093(11) 0.0294(15) 0.0248(14) -0.0028(10) -0.0006(9) 0.0001(9)
C25 0.0105(15) 0.0165(19) 0.030(2) -0.0009(14) 0.0019(14) -0.0012(12)
O26 0.0135(11) 0.0293(14) 0.0303(15) -0.0026(12) 0.0002(10) -0.0012(10)
O27 0.0132(11) 0.0211(13) 0.0230(14) -0.0053(10) 0.0056(10) 0.0003(9)
O28 0.0230(13) 0.0507(18) 0.0170(14) -0.0044(12) 0.0019(10) -0.0009(11)
O29 0.0159(11) 0.0201(14) 0.0470(18) 0.0033(12) 0.0095(11) 0.0017(9)
O30 0.0146(11) 0.0217(13) 0.0334(16) -0.0016(11) 0.0006(10) 0.0008(9)
O31 0.0292(13) 0.0379(16) 0.0270(16) 0.0067(12) -0.0009(11) -0.0062(11)
O32 0.0503(17) 0.0329(17) 0.047(2) 0.0005(14) 0.0013(14) 0.0035(13)
O33 0.0376(15) 0.0404(18) 0.050(2) 0.0038(15) 0.0004(13) -0.0030(13)

loop_
_atom_type_symbol
_atom_type_description
_atom_type_scat_dispersion_real
_atom_type_scat_dispersion_imag
_atom_type_scat_source
C C 0.0033 0.0016 'International Tables Vol C Tables 4.2.6.8 and 6.1.1.4'
H H 0.0000 0.0000 'International Tables Vol C Tables 4.2.6.8 and 6.1.1.4'
O O 0.0106 0.0060 'International Tables Vol C Tables 4.2.6.8 and 6.1.1.4'
Zn Zn 0.2839 1.4301 'International Tables Vol C Tables 4.2.6.8 and 6.1.1.4'

loop_
_geom_angle_atom_site_label_1
_geom_angle_atom_site_label_2
_geom_angle_atom_site_label_3
_geom_angle
_geom_angle_site_symmetry_1
_geom_angle_site_symmetry_3
_geom_angle_publ_flag
O1 Zn O28 118.36(10) 2 . ?
O1 Zn O27 142.07(10) 2 . ?
O28 Zn O27 99.48(10) . . ?
O1 Zn O29 94.27(10) 2 . ?
O28 Zn O29 90.43(10) . . ?
O27 Zn O29 87.62(8) . . ?
O1 Zn O30 88.37(9) 2 . ?
O28 Zn O30 90.05(10) . . ?
O27 Zn O30 89.09(8) . . ?
O29 Zn O30 176.72(8) . . ?
C3 O1 Zn 116.5(2) . 2 ?
O2 C3 O1 123.9(3) . . ?
O2 C3 C4 120.5(3) . . ?
O1 C3 C4 115.6(3) . . ?
C5 C4 C9 120.2(3) . . ?
C5 C4 C3 119.8(3) . . ?
C9 C4 C3 120.0(3) . . ?
C6 C5 C4 120.5(3) . . ?
C6 C5 H5 119.8 . . ?
C4 C5 H5 119.8 . . ?
C5 C6 O13 116.0(3) . . ?
C5 C6 C7 120.3(3) . . ?
O13 C6 C7 123.7(3) . . ?
C6 C7 C8 119.4(3) . . ?
C6 C7 H7 120.3 . . ?
C8 C7 H7 120.3 . . ?
C9 C8 C7 120.8(3) . . ?
C9 C8 C10 121.1(3) . . ?
C7 C8 C10 118.1(3) . . ?
C8 C9 C4 118.8(3) . . ?
C8 C9 H9 120.6 . . ?
C4 C9 H9 120.6 . . ?
O11 C10 O12 124.3(3) . . ?
O11 C10 C8 117.1(3) . . ?
O12 C10 C8 118.6(3) . . ?
C6 O13 C14 118.2(2) . . ?
O15 C14 O13 113.2(3) . . ?
O15 C14 H14A 108.9 . . ?
O13 C14 H14A 108.9 . . ?
O15 C14 H14B 108.9 . . ?
O13 C14 H14B 108.9 . . ?
H14A C14 H14B 107.8 . . ?
C16 O15 C14 116.7(2) . . ?
C21 C16 C17 120.9(3) . . ?
C21 C16 O15 116.5(3) . . ?
C17 C16 O15 122.6(3) . . ?
C16 C17 C18 119.3(3) . . ?
C16 C17 H17 120.4 . . ?
C18 C17 H17 120.4 . . ?
C17 C18 C19 120.0(3) . . ?
C17 C18 C25 119.1(3) . . ?
C19 C18 C25 121.0(3) . . ?
C20 C19 C18 119.4(3) . . ?
C20 C19 H19 120.3 . . ?
C18 C19 H19 120.3 . . ?
C19 C20 C21 120.5(3) . . ?
C19 C20 C22 120.3(3) . . ?
C21 C20 C22 119.1(3) . . ?
C16 C21 C20 120.0(3) . . ?
C16 C21 H21 120.0 . . ?
C20 C21 H21 120.0 . . ?
O23 C22 O24 124.2(3) . . ?
O23 C22 C20 118.7(3) . . ?
O24 C22 C20 117.2(3) . . ?
O26 C25 O27 122.5(3) . . ?
O26 C25 C18 119.2(3) . . ?
O27 C25 C18 118.3(3) . . ?
C25 O27 Zn 102.22(19) . . ?
Zn O28 H28A 109.2 . . ?
Zn O28 H28B 102.6 . . ?
H28A O28 H28B 104.0 . . ?
Zn O29 H29A 114.1 . . ?
Zn O29 H29B 123.7 . . ?
H29A O29 H29B 110.1 . . ?
Zn O30 H30A 113.4 . . ?
Zn O30 H30B 116.1 . . ?
H30A O30 H30B 100.0 . . ?
H31A O31 H31B 110.0 . . ?
H32A O32 H32B 121.5 . . ?
H33A O33 H33B 108.6 . . ?

loop_
_geom_bond_atom_site_label_1
_geom_bond_atom_site_label_2
_geom_bond_distance
_geom_bond_site_symmetry_2
_geom_bond_publ_flag
Zn O1 1.976(2) 2 ?
Zn O28 2.038(3) . ?
Zn O27 2.057(2) . ?
Zn O29 2.094(2) . ?
Zn O30 2.151(2) . ?
O1 C3 1.280(4) . ?
O1 Zn 1.976(2) 2 ?
O2 C3 1.230(4) . ?
C3 C4 1.513(5) . ?
C4 C5 1.380(5) . ?
C4 C9 1.403(4) . ?
C5 C6 1.386(4) . ?
C5 H5 0.9500 . ?
C6 O13 1.386(4) . ?
C6 C7 1.387(4) . ?
C7 C8 1.393(5) . ?
C7 H7 0.9500 . ?
C8 C9 1.395(4) . ?
C8 C10 1.509(4) . ?
C9 H9 0.9500 . ?
C10 O11 1.259(4) . ?
C10 O12 1.260(4) . ?
O13 C14 1.412(4) . ?
C14 O15 1.410(4) . ?
C14 H14A 0.9900 . ?
C14 H14B 0.9900 . ?
O15 C16 1.398(4) . ?
C16 C21 1.375(4) . ?
C16 C17 1.392(4) . ?
C17 C18 1.398(5) . ?
C17 H17 0.9500 . ?
C18 C19 1.407(5) . ?
C18 C25 1.498(4) . ?
C19 C20 1.383(4) . ?
C19 H19 0.9500 . ?
C20 C21 1.391(5) . ?
C20 C22 1.515(5) . ?
C21 H21 0.9500 . ?
C22 O23 1.248(4) . ?
C22 O24 1.275(4) . ?
C25 O26 1.242(4) . ?
C25 O27 1.275(4) . ?
O28 H28A 0.9341 . ?
O28 H28B 0.9633 . ?
O29 H29A 0.9583 . ?
O29 H29B 0.8554 . ?
O30 H30A 0.9364 . ?
O30 H30B 0.9445 . ?
O31 H31A 0.9861 . ?
O31 H31B 1.0253 . ?
O32 H32A 0.9862 . ?
O32 H32B 0.9915 . ?
O33 H33A 0.9621 . ?
O33 H33B 1.0255 . ?

loop_
_geom_hbond_atom_site_label_D
_geom_hbond_atom_site_label_H
_geom_hbond_atom_site_label_A
_geom_hbond_distance_DH
_geom_hbond_distance_HA
_geom_hbond_distance_DA
_geom_hbond_angle_DHA
_geom_hbond_site_symmetry_A
O28 H28A O23 0.93 1.85 2.712(3) 151 7_556
O28 H28B O30 0.96 2.43 3.098(4) 126 5_556
O29 H29A O11 0.96 1.79 2.722(3) 163 4
O29 H29B O24 0.86 1.92 2.754(3) 165 3_455
O30 H30A O12 0.94 1.82 2.724(3) 162 4_545
O30 H30B O24 0.94 1.86 2.805(3) 177 3_445
O31 H31A O23 0.99 1.80 2.781(3) 173 6_565
O31 H31B O12 1.03 1.97 2.803(3) 137 .
O32 H32A O27 0.99 2.07 2.954(4) 149 4_545
O32 H32B O12 0.99 1.98 2.918(4) 156 .
O33 H33A O11 0.96 1.88 2.808(4) 162 .
O33 H33B O26 1.03 1.90 2.844(4) 151 4

loop_
_platon_squeeze_void_nr
_platon_squeeze_void_average_x
_platon_squeeze_void_average_y
_platon_squeeze_void_average_z
_platon_squeeze_void_volume
_platon_squeeze_void_count_electrons
_platon_squeeze_void_content
1 0.500 -0.030 0.250 191 54 ' '
2 1.000 0.009 0.250 191 54 ' '
3 0.500 0.000 0.750 191 54 ' '
4 1.000 -0.101 0.750 191 54 ' '
